data_4325918
loop_
_publ_author_name
'Dongming Yang'
'Yuqiang Ding'
'Haishun Wu'
'Wenjun Zheng'

_publ_section_title
;
 Synthesis and Structural Characterization of Alkaline-Earth-Metal
 Bis(amido)silane and Lithium Oxobis(aminolato)silane Complexes
;
_journal_name_full 'Inorganic Chemistry'
_journal_page_first 7698
_journal_page_last 7706
_journal_paper_doi 10.1021/ic200748z
_journal_volume 50
_journal_year 2011
_chemical_formula_sum 'C38 H64 Ca N2 O3 Si'
_chemical_formula_weight 665.08
_chemical_name_systematic
; 
 ? 
;
_space_group_IT_number 9
_symmetry_cell_setting monoclinic
_symmetry_space_group_name_Hall 'C -2yc'
_symmetry_space_group_name_H-M 'C 1 c 1'
_atom_sites_solution_hydrogens geom
_atom_sites_solution_primary direct
_atom_sites_solution_secondary difmap
_audit_creation_method SHELXL-97
_cell_angle_alpha 90.00
_cell_angle_beta 113.359(2)
_cell_angle_gamma 90.00
_cell_formula_units_Z 4
_cell_length_a 22.773(3)
_cell_length_b 10.1659(12)
_cell_length_c 19.218(2)
_cell_measurement_reflns_used 4756
_cell_measurement_temperature 296(2)
_cell_measurement_theta_max 25.77
_cell_measurement_theta_min 2.23
_cell_volume 4084.5(8)
_computing_cell_refinement 'Bruker SAINT'
_computing_data_collection 'Bruker APEX2'
_computing_data_reduction 'Bruker SAINT'
_computing_molecular_graphics 'Bruker SHELXTL'
_computing_publication_material 'Bruker SHELXTL'
_computing_structure_refinement 'SHELXL-97 (Sheldrick, 1997)'
_computing_structure_solution 'SHELXS-97 (Sheldrick, 1990)'
_diffrn_ambient_temperature 296(2)
_diffrn_measured_fraction_theta_full 0.995
_diffrn_measured_fraction_theta_max 0.995
_diffrn_measurement_device_type 'Bruker APEX-II CCD'
_diffrn_measurement_method '\f and \w scans'
_diffrn_radiation_monochromator graphite
_diffrn_radiation_source 'fine-focus sealed tube'
_diffrn_radiation_type MoK\a
_diffrn_radiation_wavelength 0.71073
_diffrn_reflns_av_R_equivalents 0.0349
_diffrn_reflns_av_sigmaI/netI 0.0686
_diffrn_reflns_limit_h_max 28
_diffrn_reflns_limit_h_min -26
_diffrn_reflns_limit_k_max 8
_diffrn_reflns_limit_k_min -12
_diffrn_reflns_limit_l_max 23
_diffrn_reflns_limit_l_min -23
_diffrn_reflns_number 12635
_diffrn_reflns_theta_full 26.01
_diffrn_reflns_theta_max 26.01
_diffrn_reflns_theta_min 2.23
_diffrn_standards_number 0
_exptl_absorpt_coefficient_mu 0.217
_exptl_absorpt_correction_T_max 0.9682
_exptl_absorpt_correction_T_min 0.9478
_exptl_absorpt_correction_type multi-scan
_exptl_absorpt_process_details sadabs
_exptl_crystal_colour colourless
_exptl_crystal_density_diffrn 1.082
_exptl_crystal_density_meas 0
_exptl_crystal_description prism
_exptl_crystal_F_000 1456
_exptl_crystal_size_max 0.25
_exptl_crystal_size_mid 0.20
_exptl_crystal_size_min 0.15
_refine_diff_density_max 0.242
_refine_diff_density_min -0.391
_refine_diff_density_rms 0.090
_refine_ls_abs_structure_details 'Flack H D (1983), Acta Cryst. A39, 876-881'
_refine_ls_abs_structure_Flack 0.01(4)
_refine_ls_extinction_method none
_refine_ls_goodness_of_fit_ref 1.038
_refine_ls_hydrogen_treatment constr
_refine_ls_matrix_type full
_refine_ls_number_parameters 406
_refine_ls_number_reflns 7399
_refine_ls_number_restraints 2
_refine_ls_restrained_S_all 1.038
_refine_ls_R_factor_all 0.0969
_refine_ls_R_factor_gt 0.0556
_refine_ls_shift/su_max 0.001
_refine_ls_shift/su_mean 0.000
_refine_ls_structure_factor_coef Fsqd
_refine_ls_weighting_details 'calc w=1/[\s^2^(Fo^2^)+(0.0861P)^2^+0.0000P] where P=(Fo^2^+2Fc^2^)/3'
_refine_ls_weighting_scheme calc
_refine_ls_wR_factor_gt 0.1338
_refine_ls_wR_factor_ref 0.1601
_reflns_number_gt 5177
_reflns_number_total 7399
_reflns_threshold_expression >2sigma(I)
_cod_data_source_file ic200748z_si_002_2.cif
_cod_data_source_block mo_00713b_0m
_cod_original_cell_volume 4084.4(8)
_cod_database_code 4325918

loop_
_symmetry_equiv_pos_as_xyz
'x, y, z'
'x, -y, z+1/2'
'x+1/2, y+1/2, z'
'x+1/2, -y+1/2, z+1/2'

loop_
_atom_site_label
_atom_site_type_symbol
_atom_site_fract_x
_atom_site_fract_y
_atom_site_fract_z
_atom_site_U_iso_or_equiv
_atom_site_adp_type
_atom_site_occupancy
_atom_site_symmetry_multiplicity
_atom_site_calc_flag
_atom_site_refinement_flags
Ca1 Ca 0.58338(3) 0.68654(8) 0.50303(4) 0.0504(2) Uani 1 1 d .
Si1 Si 0.63497(5) 0.48260(11) 0.43415(6) 0.0510(3) Uani 1 1 d .
N1 N 0.67569(14) 0.5993(3) 0.49878(17) 0.0462(7) Uani 1 1 d .
N2 N 0.55990(14) 0.4969(3) 0.43312(17) 0.0495(7) Uani 1 1 d .
C1 C 0.6380(3) 0.5147(7) 0.3388(3) 0.0939(18) Uani 1 1 d .
H1A H 0.6560 0.4397 0.3240 0.141 Uiso 1 1 calc R
H1B H 0.6642 0.5906 0.3422 0.141 Uiso 1 1 calc R
H1C H 0.5955 0.5303 0.3018 0.141 Uiso 1 1 calc R
C2 C 0.6662(3) 0.3102(5) 0.4518(3) 0.0870(16) Uani 1 1 d .
H2A H 0.6784 0.2832 0.4116 0.131 Uiso 1 1 calc R
H2B H 0.6334 0.2526 0.4537 0.131 Uiso 1 1 calc R
H2C H 0.7026 0.3064 0.4992 0.131 Uiso 1 1 calc R
C3 C 0.74153(17) 0.6190(4) 0.5312(2) 0.0475(9) Uani 1 1 d .
C4 C 0.7811(2) 0.5446(5) 0.5942(2) 0.0607(11) Uani 1 1 d .
C5 C 0.8470(2) 0.5682(7) 0.6275(3) 0.0893(17) Uani 1 1 d .
H5A H 0.8722 0.5183 0.6692 0.107 Uiso 1 1 calc R
C6 C 0.8754(2) 0.6622(7) 0.6005(3) 0.0919(18) Uani 1 1 d .
H6A H 0.9194 0.6753 0.6226 0.110 Uiso 1 1 calc R
C7 C 0.8372(2) 0.7369(6) 0.5399(3) 0.0763(13) Uani 1 1 d .
H7A H 0.8561 0.8019 0.5216 0.092 Uiso 1 1 calc R
C8 C 0.77234(19) 0.7192(4) 0.5054(2) 0.0565(10) Uani 1 1 d .
C9 C 0.7527(2) 0.4420(6) 0.6302(3) 0.0828(15) Uani 1 1 d .
H9A H 0.7081 0.4287 0.5955 0.099 Uiso 1 1 calc R
C10 C 0.7525(5) 0.4934(10) 0.7034(4) 0.155(4) Uani 1 1 d .
H10A H 0.7343 0.4285 0.7253 0.232 Uiso 1 1 calc R
H10B H 0.7275 0.5725 0.6938 0.232 Uiso 1 1 calc R
H10C H 0.7955 0.5120 0.7379 0.232 Uiso 1 1 calc R
C11 C 0.7862(4) 0.3095(7) 0.6403(5) 0.129(3) Uani 1 1 d .
H11A H 0.7669 0.2484 0.6629 0.194 Uiso 1 1 calc R
H11B H 0.8307 0.3197 0.6725 0.194 Uiso 1 1 calc R
H11C H 0.7823 0.2769 0.5917 0.194 Uiso 1 1 calc R
C12 C 0.7332(2) 0.8095(5) 0.4412(3) 0.0740(13) Uani 1 1 d .
H12A H 0.6881 0.7856 0.4260 0.089 Uiso 1 1 calc R
C13 C 0.7407(4) 0.9530(7) 0.4671(6) 0.141(3) Uani 1 1 d .
H13A H 0.7297 0.9615 0.5103 0.211 Uiso 1 1 calc R
H13B H 0.7129 1.0075 0.4267 0.211 Uiso 1 1 calc R
H13C H 0.7842 0.9801 0.4808 0.211 Uiso 1 1 calc R
C14 C 0.7492(4) 0.7940(8) 0.3723(4) 0.112(2) Uani 1 1 d .
H14A H 0.7432 0.7040 0.3559 0.168 Uiso 1 1 calc R
H14B H 0.7929 0.8189 0.3852 0.168 Uiso 1 1 calc R
H14C H 0.7216 0.8494 0.3322 0.168 Uiso 1 1 calc R
C15 C 0.51502(17) 0.3995(4) 0.4227(2) 0.0463(8) Uani 1 1 d .
C16 C 0.51552(19) 0.3208(4) 0.4847(2) 0.0543(10) Uani 1 1 d .
C17 C 0.4671(2) 0.2309(5) 0.4741(3) 0.0692(12) Uani 1 1 d .
H17A H 0.4679 0.1814 0.5151 0.083 Uiso 1 1 calc R
C18 C 0.4182(3) 0.2128(6) 0.4049(4) 0.0828(15) Uani 1 1 d .
H18A H 0.3859 0.1525 0.3992 0.099 Uiso 1 1 calc R
C19 C 0.4173(2) 0.2847(6) 0.3442(3) 0.0775(14) Uani 1 1 d .
H19A H 0.3844 0.2713 0.2969 0.093 Uiso 1 1 calc R
C20 C 0.46489(19) 0.3782(4) 0.3515(2) 0.0587(10) Uani 1 1 d .
C21 C 0.5669(2) 0.3410(5) 0.5638(2) 0.0659(12) Uani 1 1 d .
H21A H 0.6018 0.3901 0.5583 0.079 Uiso 1 1 calc R
C22 C 0.5420(3) 0.4248(7) 0.6122(3) 0.1024(19) Uani 1 1 d .
H22A H 0.5754 0.4367 0.6616 0.154 Uiso 1 1 calc R
H22B H 0.5063 0.3814 0.6168 0.154 Uiso 1 1 calc R
H22C H 0.5287 0.5090 0.5885 0.154 Uiso 1 1 calc R
C23 C 0.5953(3) 0.2144(7) 0.6059(4) 0.106(2) Uani 1 1 d .
H23A H 0.6116 0.1621 0.5760 0.160 Uiso 1 1 calc R
H23B H 0.5627 0.1660 0.6149 0.160 Uiso 1 1 calc R
H23C H 0.6294 0.2351 0.6535 0.160 Uiso 1 1 calc R
C24 C 0.4608(2) 0.4521(5) 0.2822(2) 0.0745(14) Uani 1 1 d .
H24A H 0.4956 0.5165 0.2983 0.089 Uiso 1 1 calc R
C25 C 0.3979(3) 0.5289(8) 0.2450(4) 0.130(3) Uani 1 1 d .
H25A H 0.3922 0.5852 0.2819 0.195 Uiso 1 1 calc R
H25B H 0.3628 0.4682 0.2257 0.195 Uiso 1 1 calc R
H25C H 0.3993 0.5811 0.2041 0.195 Uiso 1 1 calc R
C26 C 0.4710(3) 0.3617(7) 0.2248(3) 0.107(2) Uani 1 1 d .
H26A H 0.5106 0.3150 0.2488 0.161 Uiso 1 1 calc R
H26B H 0.4724 0.4132 0.1836 0.161 Uiso 1 1 calc R
H26C H 0.4363 0.3000 0.2057 0.161 Uiso 1 1 calc R
C27 C 0.4241(3) 0.6451(8) 0.4690(6) 0.147(4) Uani 1 1 d .
H27A H 0.4218 0.5762 0.5028 0.177 Uiso 1 1 calc R
H27B H 0.4270 0.6046 0.4248 0.177 Uiso 1 1 calc R
C28 C 0.3681(4) 0.7294(10) 0.4468(8) 0.178(5) Uani 1 1 d .
H28A H 0.3497 0.7415 0.3923 0.213 Uiso 1 1 calc R
H28B H 0.3360 0.6900 0.4616 0.213 Uiso 1 1 calc R
C29 C 0.3877(4) 0.8503(10) 0.4832(7) 0.166(4) Uani 1 1 d .
H29A H 0.3638 0.8697 0.5141 0.199 Uiso 1 1 calc R
H29B H 0.3794 0.9198 0.4459 0.199 Uiso 1 1 calc R
C30 C 0.4554(3) 0.8441(7) 0.5304(4) 0.104(2) Uani 1 1 d .
H30A H 0.4772 0.9215 0.5231 0.124 Uiso 1 1 calc R
H30B H 0.4624 0.8381 0.5835 0.124 Uiso 1 1 calc R
C31 C 0.5220(8) 0.8250(9) 0.3301(6) 0.248(10) Uani 1 1 d .
H31A H 0.5460 0.7555 0.3186 0.298 Uiso 1 1 calc R
H31B H 0.4786 0.7938 0.3169 0.298 Uiso 1 1 calc R
C32 C 0.5210(6) 0.9300(12) 0.2893(5) 0.176(5) Uani 1 1 d .
H32A H 0.4775 0.9486 0.2543 0.211 Uiso 1 1 calc R
H32B H 0.5468 0.9150 0.2602 0.211 Uiso 1 1 calc R
C33 C 0.5444(7) 1.0316(11) 0.3366(6) 0.215(7) Uani 1 1 d .
H33A H 0.5132 1.1021 0.3234 0.258 Uiso 1 1 calc R
H33B H 0.5828 1.0646 0.3322 0.258 Uiso 1 1 calc R
C34 C 0.5595(5) 0.9879(6) 0.4151(4) 0.136(3) Uani 1 1 d .
H34A H 0.6032 1.0101 0.4477 0.163 Uiso 1 1 calc R
H34B H 0.5310 1.0291 0.4350 0.163 Uiso 1 1 calc R
C35 C 0.6177(4) 0.8126(10) 0.6839(4) 0.133(3) Uani 1 1 d .
H35A H 0.6026 0.7283 0.6936 0.159 Uiso 1 1 calc R
H35B H 0.5845 0.8775 0.6759 0.159 Uiso 1 1 calc R
C36 C 0.6744(5) 0.8495(12) 0.7464(5) 0.167(4) Uani 1 1 d .
H36A H 0.6648 0.9185 0.7752 0.201 Uiso 1 1 calc R
H36B H 0.6912 0.7746 0.7796 0.201 Uiso 1 1 calc R
C37 C 0.7200(4) 0.8944(12) 0.7200(4) 0.158(4) Uani 1 1 d .
H37A H 0.7599 0.8471 0.7443 0.189 Uiso 1 1 calc R
H37B H 0.7280 0.9876 0.7302 0.189 Uiso 1 1 calc R
C38 C 0.6920(3) 0.8691(7) 0.6375(4) 0.0984(18) Uani 1 1 d .
H38A H 0.6857 0.9513 0.6099 0.118 Uiso 1 1 calc R
H38B H 0.7205 0.8141 0.6236 0.118 Uiso 1 1 calc R
O1 O 0.47811(16) 0.7280(3) 0.5067(2) 0.0831(10) Uani 1 1 d .
O2 O 0.5511(2) 0.8543(4) 0.4108(2) 0.0904(11) Uani 1 1 d .
O3 O 0.63224(18) 0.8044(4) 0.6195(2) 0.0829(11) Uani 1 1 d .

loop_
_atom_site_aniso_label
_atom_site_aniso_U_11
_atom_site_aniso_U_22
_atom_site_aniso_U_33
_atom_site_aniso_U_23
_atom_site_aniso_U_13
_atom_site_aniso_U_12
Ca1 0.0483(4) 0.0487(4) 0.0536(4) -0.0067(4) 0.0195(3) -0.0001(4)
Si1 0.0509(6) 0.0552(7) 0.0504(5) -0.0059(5) 0.0239(5) -0.0028(5)
N1 0.0387(15) 0.051(2) 0.0483(16) 0.0050(14) 0.0168(13) -0.0003(14)
N2 0.0465(17) 0.0504(19) 0.0500(16) -0.0059(14) 0.0175(14) -0.0048(15)
C1 0.102(4) 0.127(5) 0.068(3) -0.021(3) 0.050(3) -0.020(3)
C2 0.081(3) 0.077(4) 0.104(4) -0.021(3) 0.038(3) 0.004(3)
C3 0.046(2) 0.054(2) 0.047(2) -0.0022(17) 0.0228(17) 0.0003(17)
C4 0.051(2) 0.078(3) 0.048(2) 0.007(2) 0.0140(18) 0.006(2)
C5 0.054(3) 0.138(5) 0.065(3) 0.026(3) 0.011(2) 0.006(3)
C6 0.044(2) 0.141(5) 0.078(3) 0.005(3) 0.010(2) -0.014(3)
C7 0.059(3) 0.092(4) 0.079(3) 0.004(3) 0.029(3) -0.016(3)
C8 0.047(2) 0.063(3) 0.064(2) -0.001(2) 0.0255(19) -0.0036(19)
C9 0.070(3) 0.106(4) 0.069(3) 0.042(3) 0.024(2) 0.012(3)
C10 0.209(9) 0.178(9) 0.116(6) 0.033(5) 0.106(6) -0.017(7)
C11 0.102(5) 0.108(5) 0.157(7) 0.066(5) 0.028(5) 0.022(4)
C12 0.062(3) 0.064(3) 0.100(4) 0.028(3) 0.037(3) 0.002(2)
C13 0.176(8) 0.068(5) 0.216(9) 0.030(5) 0.118(7) 0.013(5)
C14 0.108(5) 0.138(6) 0.094(4) 0.045(4) 0.046(4) 0.016(4)
C15 0.0460(19) 0.046(2) 0.053(2) -0.0069(17) 0.0265(17) -0.0034(17)
C16 0.061(2) 0.052(2) 0.059(2) -0.0092(19) 0.0329(19) 0.0014(19)
C17 0.072(3) 0.070(3) 0.081(3) -0.001(2) 0.046(3) -0.011(2)
C18 0.070(3) 0.083(4) 0.105(4) -0.004(3) 0.045(3) -0.028(3)
C19 0.066(3) 0.090(4) 0.071(3) -0.017(3) 0.021(2) -0.029(3)
C20 0.052(2) 0.063(3) 0.061(2) -0.013(2) 0.0223(19) -0.012(2)
C21 0.080(3) 0.070(3) 0.055(2) 0.003(2) 0.034(2) -0.003(2)
C22 0.136(5) 0.106(5) 0.068(3) -0.012(3) 0.044(3) 0.005(4)
C23 0.121(5) 0.094(5) 0.089(4) 0.024(3) 0.025(4) 0.024(4)
C24 0.070(3) 0.082(4) 0.055(2) 0.001(2) 0.007(2) -0.024(3)
C25 0.119(6) 0.118(6) 0.106(5) 0.033(4) -0.005(4) 0.001(4)
C26 0.134(5) 0.122(5) 0.076(3) -0.015(3) 0.053(4) -0.054(4)
C27 0.077(4) 0.099(5) 0.238(10) -0.052(6) 0.033(5) 0.001(4)
C28 0.078(5) 0.123(7) 0.302(14) -0.022(8) 0.042(7) 0.003(5)
C29 0.123(7) 0.119(8) 0.259(13) -0.027(7) 0.079(8) 0.024(6)
C30 0.088(4) 0.094(4) 0.141(6) -0.021(4) 0.059(4) 0.007(3)
C31 0.40(2) 0.080(6) 0.121(7) 0.011(5) -0.044(10) -0.047(8)
C32 0.231(12) 0.157(9) 0.085(5) 0.015(6) 0.005(6) -0.035(8)
C33 0.335(18) 0.117(8) 0.143(9) 0.042(7) 0.043(10) -0.052(9)
C34 0.240(10) 0.057(4) 0.116(5) 0.000(4) 0.076(6) 0.015(5)
C35 0.131(6) 0.205(9) 0.091(4) -0.057(5) 0.074(4) -0.060(5)
C36 0.164(8) 0.244(11) 0.096(5) -0.066(6) 0.054(6) -0.078(8)
C37 0.131(6) 0.232(11) 0.107(5) -0.072(6) 0.044(5) -0.080(7)
C38 0.110(4) 0.096(4) 0.103(4) -0.021(4) 0.057(4) -0.027(4)
O1 0.0648(19) 0.073(2) 0.119(3) -0.016(2) 0.044(2) 0.0010(17)
O2 0.108(3) 0.058(2) 0.090(3) 0.0165(18) 0.023(2) 0.000(2)
O3 0.088(2) 0.097(3) 0.072(2) -0.0304(18) 0.0404(19) -0.026(2)

loop_
_atom_type_symbol
_atom_type_description
_atom_type_scat_dispersion_real
_atom_type_scat_dispersion_imag
_atom_type_scat_source
C C 0.0033 0.0016 'International Tables Vol C Tables 4.2.6.8 and 6.1.1.4'
H H 0.0000 0.0000 'International Tables Vol C Tables 4.2.6.8 and 6.1.1.4'
N N 0.0061 0.0033 'International Tables Vol C Tables 4.2.6.8 and 6.1.1.4'
O O 0.0106 0.0060 'International Tables Vol C Tables 4.2.6.8 and 6.1.1.4'
Si Si 0.0817 0.0704 'International Tables Vol C Tables 4.2.6.8 and 6.1.1.4'
Ca Ca 0.2262 0.3064 'International Tables Vol C Tables 4.2.6.8 and 6.1.1.4'

loop_
_geom_angle_atom_site_label_1
_geom_angle_atom_site_label_2
_geom_angle_atom_site_label_3
_geom_angle
N2 Ca1 N1 70.14(11)
N2 Ca1 O2 103.73(13)
N1 Ca1 O2 105.52(13)
N2 Ca1 O3 152.39(13)
N1 Ca1 O3 97.66(12)
O2 Ca1 O3 103.41(14)
N2 Ca1 O1 99.07(12)
N1 Ca1 O1 167.30(12)
O2 Ca1 O1 83.17(15)
O3 Ca1 O1 89.08(13)
N2 Ca1 Si1 35.39(8)
N1 Ca1 Si1 35.27(8)
O2 Ca1 Si1 103.44(11)
O3 Ca1 Si1 130.84(10)
O1 Ca1 Si1 134.45(9)
N1 Si1 N2 101.66(15)
N1 Si1 C2 117.6(2)
N2 Si1 C2 112.8(2)
N1 Si1 C1 111.6(2)
N2 Si1 C1 113.3(2)
C2 Si1 C1 100.4(3)
N1 Si1 Ca1 51.68(11)
N2 Si1 Ca1 50.88(11)
C2 Si1 Ca1 140.2(2)
C1 Si1 Ca1 119.3(2)
C3 N1 Si1 127.3(3)
C3 N1 Ca1 139.7(2)
Si1 N1 Ca1 93.05(13)
C15 N2 Si1 128.4(3)
C15 N2 Ca1 132.6(3)
Si1 N2 Ca1 93.74(14)
Si1 C1 H1A 109.5
Si1 C1 H1B 109.5
H1A C1 H1B 109.5
Si1 C1 H1C 109.5
H1A C1 H1C 109.5
H1B C1 H1C 109.5
Si1 C2 H2A 109.5
Si1 C2 H2B 109.5
H2A C2 H2B 109.5
Si1 C2 H2C 109.5
H2A C2 H2C 109.5
H2B C2 H2C 109.5
N1 C3 C4 121.1(3)
N1 C3 C8 122.4(3)
C4 C3 C8 116.4(3)
C5 C4 C3 120.4(4)
C5 C4 C9 118.6(4)
C3 C4 C9 120.9(4)
C6 C5 C4 122.0(5)
C6 C5 H5A 119.0
C4 C5 H5A 119.0
C5 C6 C7 118.2(4)
C5 C6 H6A 120.9
C7 C6 H6A 120.9
C8 C7 C6 122.4(5)
C8 C7 H7A 118.8
C6 C7 H7A 118.8
C7 C8 C3 120.5(4)
C7 C8 C12 119.3(4)
C3 C8 C12 120.2(3)
C10 C9 C11 112.1(6)
C10 C9 C4 110.2(6)
C11 C9 C4 112.4(5)
C10 C9 H9A 107.3
C11 C9 H9A 107.3
C4 C9 H9A 107.3
C9 C10 H10A 109.5
C9 C10 H10B 109.5
H10A C10 H10B 109.5
C9 C10 H10C 109.5
H10A C10 H10C 109.5
H10B C10 H10C 109.5
C9 C11 H11A 109.5
C9 C11 H11B 109.5
H11A C11 H11B 109.5
C9 C11 H11C 109.5
H11A C11 H11C 109.5
H11B C11 H11C 109.5
C8 C12 C14 112.4(4)
C8 C12 C13 111.0(6)
C14 C12 C13 110.4(5)
C8 C12 H12A 107.6
C14 C12 H12A 107.6
C13 C12 H12A 107.6
C12 C13 H13A 109.5
C12 C13 H13B 109.5
H13A C13 H13B 109.5
C12 C13 H13C 109.5
H13A C13 H13C 109.5
H13B C13 H13C 109.5
C12 C14 H14A 109.5
C12 C14 H14B 109.5
H14A C14 H14B 109.5
C12 C14 H14C 109.5
H14A C14 H14C 109.5
H14B C14 H14C 109.5
N2 C15 C20 121.3(3)
N2 C15 C16 121.3(3)
C20 C15 C16 117.3(3)
C17 C16 C15 120.2(4)
C17 C16 C21 119.3(4)
C15 C16 C21 120.3(4)
C18 C17 C16 121.8(5)
C18 C17 H17A 119.1
C16 C17 H17A 119.1
C17 C18 C19 119.2(4)
C17 C18 H18A 120.4
C19 C18 H18A 120.4
C18 C19 C20 121.6(5)
C18 C19 H19A 119.2
C20 C19 H19A 119.2
C19 C20 C15 119.8(4)
C19 C20 C24 118.4(4)
C15 C20 C24 121.8(4)
C16 C21 C23 114.4(4)
C16 C21 C22 111.1(4)
C23 C21 C22 109.3(5)
C16 C21 H21A 107.2
C23 C21 H21A 107.2
C22 C21 H21A 107.2
C21 C22 H22A 109.5
C21 C22 H22B 109.5
H22A C22 H22B 109.5
C21 C22 H22C 109.5
H22A C22 H22C 109.5
H22B C22 H22C 109.5
C21 C23 H23A 109.5
C21 C23 H23B 109.5
H23A C23 H23B 109.5
C21 C23 H23C 109.5
H23A C23 H23C 109.5
H23B C23 H23C 109.5
C20 C24 C26 111.6(5)
C20 C24 C25 112.7(5)
C26 C24 C25 110.6(5)
C20 C24 H24A 107.2
C26 C24 H24A 107.2
C25 C24 H24A 107.2
C24 C25 H25A 109.5
C24 C25 H25B 109.5
H25A C25 H25B 109.5
C24 C25 H25C 109.5
H25A C25 H25C 109.5
H25B C25 H25C 109.5
C24 C26 H26A 109.5
C24 C26 H26B 109.5
H26A C26 H26B 109.5
C24 C26 H26C 109.5
H26A C26 H26C 109.5
H26B C26 H26C 109.5
O1 C27 C28 106.2(7)
O1 C27 H27A 110.5
C28 C27 H27A 110.5
O1 C27 H27B 110.5
C28 C27 H27B 110.5
H27A C27 H27B 108.7
C29 C28 C27 107.7(8)
C29 C28 H28A 110.2
C27 C28 H28A 110.2
C29 C28 H28B 110.2
C27 C28 H28B 110.2
H28A C28 H28B 108.5
C28 C29 C30 108.9(7)
C28 C29 H29A 109.9
C30 C29 H29A 109.9
C28 C29 H29B 109.9
C30 C29 H29B 109.9
H29A C29 H29B 108.3
O1 C30 C29 105.4(6)
O1 C30 H30A 110.7
C29 C30 H30A 110.7
O1 C30 H30B 110.7
C29 C30 H30B 110.7
H30A C30 H30B 108.8
C32 C31 O2 111.1(7)
C32 C31 H31A 109.4
O2 C31 H31A 109.4
C32 C31 H31B 109.4
O2 C31 H31B 109.4
H31A C31 H31B 108.0
C31 C32 C33 108.2(8)
C31 C32 H32A 110.0
C33 C32 H32A 110.0
C31 C32 H32B 110.0
C33 C32 H32B 110.0
H32A C32 H32B 108.4
C32 C33 C34 109.3(8)
C32 C33 H33A 109.8
C34 C33 H33A 109.8
C32 C33 H33B 109.8
C34 C33 H33B 109.8
H33A C33 H33B 108.3
O2 C34 C33 105.4(7)
O2 C34 H34A 110.7
C33 C34 H34A 110.7
O2 C34 H34B 110.7
C33 C34 H34B 110.7
H34A C34 H34B 108.8
O3 C35 C36 108.0(6)
O3 C35 H35A 110.1
C36 C35 H35A 110.1
O3 C35 H35B 110.1
C36 C35 H35B 110.1
H35A C35 H35B 108.4
C37 C36 C35 109.6(7)
C37 C36 H36A 109.8
C35 C36 H36A 109.8
C37 C36 H36B 109.8
C35 C36 H36B 109.8
H36A C36 H36B 108.2
C36 C37 C38 105.4(6)
C36 C37 H37A 110.7
C38 C37 H37A 110.7
C36 C37 H37B 110.7
C38 C37 H37B 110.7
H37A C37 H37B 108.8
O3 C38 C37 107.7(5)
O3 C38 H38A 110.2
C37 C38 H38A 110.2
O3 C38 H38B 110.2
C37 C38 H38B 110.2
H38A C38 H38B 108.5
C27 O1 C30 107.5(5)
C27 O1 Ca1 122.4(4)
C30 O1 Ca1 128.9(3)
C34 O2 C31 105.1(5)
C34 O2 Ca1 132.7(4)
C31 O2 Ca1 121.8(4)
C35 O3 C38 107.1(4)
C35 O3 Ca1 132.1(4)
C38 O3 Ca1 120.3(3)

loop_
_geom_bond_atom_site_label_1
_geom_bond_atom_site_label_2
_geom_bond_distance
Ca1 N2 2.288(3)
Ca1 N1 2.313(3)
Ca1 O2 2.358(4)
Ca1 O3 2.389(3)
Ca1 O1 2.463(3)
Ca1 Si1 2.9434(13)
Si1 N1 1.702(3)
Si1 N2 1.708(3)
Si1 C2 1.870(6)
Si1 C1 1.889(5)
N1 C3 1.391(5)
N2 C15 1.380(5)
C1 H1A 0.9600
C1 H1B 0.9600
C1 H1C 0.9600
C2 H2A 0.9600
C2 H2B 0.9600
C2 H2C 0.9600
C3 C4 1.409(6)
C3 C8 1.432(6)
C4 C5 1.399(6)
C4 C9 1.529(7)
C5 C6 1.367(8)
C5 H5A 0.9300
C6 C7 1.373(8)
C6 H6A 0.9300
C7 C8 1.371(6)
C7 H7A 0.9300
C8 C12 1.513(7)
C9 C10 1.503(9)
C9 C11 1.522(9)
C9 H9A 0.9800
C10 H10A 0.9600
C10 H10B 0.9600
C10 H10C 0.9600
C11 H11A 0.9600
C11 H11B 0.9600
C11 H11C 0.9600
C12 C14 1.514(8)
C12 C13 1.530(10)
C12 H12A 0.9800
C13 H13A 0.9600
C13 H13B 0.9600
C13 H13C 0.9600
C14 H14A 0.9600
C14 H14B 0.9600
C14 H14C 0.9600
C15 C20 1.409(5)
C15 C16 1.431(6)
C16 C17 1.383(6)
C16 C21 1.521(6)
C17 C18 1.367(7)
C17 H17A 0.9300
C18 C19 1.370(8)
C18 H18A 0.9300
C19 C20 1.406(7)
C19 H19A 0.9300
C20 C24 1.501(6)
C21 C23 1.522(7)
C21 C22 1.526(7)
C21 H21A 0.9800
C22 H22A 0.9600
C22 H22B 0.9600
C22 H22C 0.9600
C23 H23A 0.9600
C23 H23B 0.9600
C23 H23C 0.9600
C24 C26 1.522(9)
C24 C25 1.537(9)
C24 H24A 0.9800
C25 H25A 0.9600
C25 H25B 0.9600
C25 H25C 0.9600
C26 H26A 0.9600
C26 H26B 0.9600
C26 H26C 0.9600
C27 O1 1.429(8)
C27 C28 1.454(11)
C27 H27A 0.9700
C27 H27B 0.9700
C28 C29 1.397(13)
C28 H28A 0.9700
C28 H28B 0.9700
C29 C30 1.448(10)
C29 H29A 0.9700
C29 H29B 0.9700
C30 O1 1.433(7)
C30 H30A 0.9700
C30 H30B 0.9700
C31 C32 1.319(13)
C31 O2 1.456(11)
C31 H31A 0.9700
C31 H31B 0.9700
C32 C33 1.339(13)
C32 H32A 0.9700
C32 H32B 0.9700
C33 C34 1.477(12)
C33 H33A 0.9700
C33 H33B 0.9700
C34 O2 1.369(7)
C34 H34A 0.9700
C34 H34B 0.9700
C35 O3 1.404(7)
C35 C36 1.421(11)
C35 H35A 0.9700
C35 H35B 0.9700
C36 C37 1.400(12)
C36 H36A 0.9700
C36 H36B 0.9700
C37 C38 1.479(9)
C37 H37A 0.9700
C37 H37B 0.9700
C38 O3 1.425(7)
C38 H38A 0.9700
C38 H38B 0.9700
